data_2231948
loop_
_publ_author_name
'Pawar, Sunayna'
'Katharigatta, Venugopala'
'Govender, Thavendran'
'Kruger, Hendrik G.'
'Maguire, Glenn E. M.'

_publ_section_title
;
 2-[(1<i>R</i>,3<i>S</i>)-6,7-Dimethoxy-1-phenyl-1,2,3,4-tetrahydroisoquinolin-3-yl]-4-phenyl-1,3-thiazole
;
_journal_coeditor_code IS2779
_journal_issue 10
_journal_name_full 'Acta Crystallographica Section E'
_journal_page_first o2722
_journal_paper_doi 10.1107/S1600536811037494
_journal_volume 67
_journal_year 2011
_chemical_formula_iupac 'C26 H24 N2 O2 S'
_chemical_formula_moiety 'C26 H24 N2 O2 S'
_chemical_formula_sum 'C26 H24 N2 O2 S'
_chemical_formula_weight 428.53
_chemical_name_systematic
;
2-[(1<i>R</i>,3<i>S</i>)-6,7-Dimethoxy-1-phenyl-1,2,3,4-
tetrahydroisoquinolin-3-yl]-4-phenyl-1,3-thiazole
;
_space_group_IT_number 19
_symmetry_cell_setting orthorhombic
_symmetry_space_group_name_Hall 'P 2ac 2ab'
_symmetry_space_group_name_H-M 'P 21 21 21'
_atom_sites_solution_hydrogens geom
_atom_sites_solution_primary direct
_atom_sites_solution_secondary difmap
_audit_creation_method SHELXL-97
_cell_angle_alpha 90.00
_cell_angle_beta 90.00
_cell_angle_gamma 90.00
_cell_formula_units_Z 4
_cell_length_a 5.9178(2)
_cell_length_b 16.6269(9)
_cell_length_c 22.8564(11)
_cell_measurement_reflns_used 92668
_cell_measurement_temperature 293(2)
_cell_measurement_theta_max 27.09
_cell_measurement_theta_min 3.03
_cell_volume 2248.95(18)
_computing_cell_refinement 'DENZO-SMN (Otwinowski & Minor, 1997)'
_computing_data_collection 'COLLECT (Nonius, 2000)'
_computing_data_reduction 'DENZO-SMN (Otwinowski & Minor, 1997)'
_computing_molecular_graphics '<i>OLEX2</i> (Dolomanov <i>et al.</i>, 2009)'
_computing_publication_material 'SHELXL97 (Sheldrick, 2008)'
_computing_structure_refinement 'SHELXL97 (Sheldrick, 2008)'
_computing_structure_solution 'SHELXS97 (Sheldrick, 2008)'
_diffrn_ambient_temperature 293(2)
_diffrn_measured_fraction_theta_full 0.998
_diffrn_measured_fraction_theta_max 0.998
_diffrn_measurement_device_type 'Nonius KappaCCD'
_diffrn_measurement_method '1.2\% \f scans and \w scans'
_diffrn_radiation_monochromator graphite
_diffrn_radiation_source 'fine-focus sealed tube'
_diffrn_radiation_type MoK\a
_diffrn_radiation_wavelength 0.71073
_diffrn_reflns_av_R_equivalents 0.0932
_diffrn_reflns_av_sigmaI/netI 0.0508
_diffrn_reflns_limit_h_max 7
_diffrn_reflns_limit_h_min -7
_diffrn_reflns_limit_k_max 21
_diffrn_reflns_limit_k_min -21
_diffrn_reflns_limit_l_max 29
_diffrn_reflns_limit_l_min -29
_diffrn_reflns_number 92668
_diffrn_reflns_theta_full 27.09
_diffrn_reflns_theta_max 27.09
_diffrn_reflns_theta_min 3.03
_diffrn_standards_decay_% 0
_diffrn_standards_interval_count 0
_diffrn_standards_interval_time 0
_diffrn_standards_number 0
_exptl_absorpt_coefficient_mu 0.169
_exptl_absorpt_correction_T_max 0.978
_exptl_absorpt_correction_T_min 0.886
_exptl_absorpt_correction_type multi-scan
_exptl_absorpt_process_details '(SADABS; Sheldrick, 1996)'
_exptl_crystal_colour colourless
_exptl_crystal_density_diffrn 1.266
_exptl_crystal_density_method 'not measured'
_exptl_crystal_description block
_exptl_crystal_F_000 904
_exptl_crystal_size_max 0.32
_exptl_crystal_size_mid 0.16
_exptl_crystal_size_min 0.13
_refine_diff_density_max 0.183
_refine_diff_density_min -0.125
_refine_ls_abs_structure_details 'Flack (1983), 2094 Friedel pairs'
_refine_ls_abs_structure_Flack 0.01(10)
_refine_ls_extinction_coef 0.0072(9)
_refine_ls_extinction_expression Fc^*^=kFc[1+0.001xFc^2^\l^3^/sin(2\q)]^-1/4^
_refine_ls_extinction_method 'SHELXL97 (Sheldrick, 2008)'
_refine_ls_goodness_of_fit_ref 1.207
_refine_ls_hydrogen_treatment mixed
_refine_ls_matrix_type full
_refine_ls_number_parameters 285
_refine_ls_number_reflns 4948
_refine_ls_number_restraints 1
_refine_ls_restrained_S_all 1.208
_refine_ls_R_factor_all 0.1346
_refine_ls_R_factor_gt 0.0752
_refine_ls_shift/su_max 0.001
_refine_ls_shift/su_mean 0.000
_refine_ls_structure_factor_coef Fsqd
_refine_ls_weighting_details 'calc w=1/[\s^2^(Fo^2^)+(0.0259P)^2^+0.4897P] where P=(Fo^2^+2Fc^2^)/3'
_refine_ls_weighting_scheme calc
_refine_ls_wR_factor_gt 0.0946
_refine_ls_wR_factor_ref 0.1085
_reflns_number_gt 3141
_reflns_number_total 4948
_reflns_threshold_expression I>2\s(I)
_cod_data_source_file is2779.cif
_cod_data_source_block I
_cod_database_code 2231948
_cod_database_fobs_code 2231948

loop_
_symmetry_equiv_pos_as_xyz
'x, y, z'
'-x+1/2, -y, z+1/2'
'x+1/2, -y+1/2, -z'
'-x, y+1/2, -z+1/2'

loop_
_atom_site_type_symbol
_atom_site_label
_atom_site_fract_x
_atom_site_fract_y
_atom_site_fract_z
_atom_site_U_iso_or_equiv
_atom_site_adp_type
_atom_site_calc_flag
_atom_site_refinement_flags
_atom_site_occupancy
_atom_site_symmetry_multiplicity
S S1 0.31297(13) 0.27081(5) 0.16545(4) 0.0756(3) Uani d . 1 1
O O1 1.3723(4) 0.11255(15) 0.43058(11) 0.0981(8) Uani d . 1 1
O O2 1.4727(4) 0.02633(14) 0.34014(11) 0.0864(7) Uani d . 1 1
N N1 0.5823(4) 0.23535(15) 0.27440(10) 0.0623(6) Uani d D 1 1
H H1N 0.490(4) 0.1910(13) 0.2803(11) 0.069(9) Uiso d D 1 1
N N2 0.6162(4) 0.18000(14) 0.12153(10) 0.0564(6) Uani d . 1 1
C C1 0.7220(5) 0.23931(17) 0.32849(12) 0.0620(7) Uani d . 1 1
H H1 0.6242 0.2210 0.3604 0.074 Uiso calc R 1 1
C C2 0.9256(5) 0.18372(17) 0.32871(13) 0.0595(7) Uani d . 1 1
C C3 1.0545(6) 0.17525(19) 0.37999(13) 0.0708(9) Uani d . 1 1
H H3 1.0166 0.2054 0.4129 0.085 Uiso calc R 1 1
C C4 1.2354(6) 0.1235(2) 0.38266(14) 0.0717(9) Uani d . 1 1
C C5 1.2916(5) 0.07670(17) 0.33380(15) 0.0663(8) Uani d . 1 1
C C6 1.1660(5) 0.08514(16) 0.28383(14) 0.0643(8) Uani d . 1 1
H H6 1.2022 0.0542 0.2512 0.077 Uiso calc R 1 1
C C7 0.9852(5) 0.13892(16) 0.28054(12) 0.0590(7) Uani d . 1 1
C C8 0.8571(5) 0.14618(16) 0.22391(13) 0.0651(8) Uani d . 1 1
H H8A 0.7586 0.1000 0.2195 0.078 Uiso calc R 1 1
H H8B 0.9632 0.1461 0.1916 0.078 Uiso calc R 1 1
C C9 0.7172(4) 0.22227(16) 0.22165(11) 0.0552(7) Uani d . 1 1
H H9 0.8209 0.2679 0.2175 0.066 Uiso calc R 1 1
C C10 0.5672(4) 0.22039(16) 0.16855(12) 0.0542(7) Uani d . 1 1
C C11 0.2745(5) 0.23434(18) 0.09645(12) 0.0668(8) Uani d . 1 1
H H11 0.1493 0.2455 0.0732 0.080 Uiso calc R 1 1
C C12 0.4483(5) 0.18743(16) 0.07989(12) 0.0543(7) Uani d . 1 1
C C13 0.4750(5) 0.14401(16) 0.02377(12) 0.0556(7) Uani d . 1 1
C C14 0.6676(6) 0.09961(18) 0.01269(14) 0.0673(8) Uani d . 1 1
H H14 0.7819 0.0980 0.0406 0.081 Uiso calc R 1 1
C C15 0.6937(7) 0.0574(2) -0.03919(15) 0.0804(10) Uani d . 1 1
H H15 0.8243 0.0277 -0.0460 0.096 Uiso calc R 1 1
C C16 0.5244(8) 0.0598(2) -0.08076(16) 0.0882(11) Uani d . 1 1
H H16 0.5400 0.0315 -0.1156 0.106 Uiso calc R 1 1
C C17 0.3339(7) 0.1041(2) -0.07042(17) 0.0935(11) Uani d . 1 1
H H17 0.2209 0.1064 -0.0987 0.112 Uiso calc R 1 1
C C18 0.3074(6) 0.1455(2) -0.01871(14) 0.0746(9) Uani d . 1 1
H H18 0.1758 0.1748 -0.0122 0.089 Uiso calc R 1 1
C C19 0.7776(5) 0.32691(17) 0.34164(12) 0.0592(7) Uani d . 1 1
C C20 0.6135(6) 0.3740(2) 0.36789(14) 0.0801(10) Uani d . 1 1
H H20 0.4733 0.3518 0.3767 0.096 Uiso calc R 1 1
C C21 0.6556(7) 0.4538(2) 0.38112(16) 0.0941(12) Uani d . 1 1
H H21 0.5430 0.4849 0.3983 0.113 Uiso calc R 1 1
C C22 0.8609(7) 0.4872(2) 0.36917(15) 0.0852(11) Uani d . 1 1
H H22 0.8902 0.5405 0.3791 0.102 Uiso calc R 1 1
C C23 1.0220(6) 0.44213(19) 0.34258(16) 0.0833(10) Uani d . 1 1
H H23 1.1607 0.4652 0.3333 0.100 Uiso calc R 1 1
C C24 0.9825(5) 0.36207(18) 0.32905(13) 0.0707(8) Uani d . 1 1
H H24 1.0956 0.3318 0.3113 0.085 Uiso calc R 1 1
C C25 1.3075(9) 0.1475(3) 0.48294(17) 0.153(2) Uani d . 1 1
H H25A 1.4160 0.1346 0.5127 0.230 Uiso calc R 1 1
H H25B 1.1618 0.1274 0.4942 0.230 Uiso calc R 1 1
H H25C 1.2998 0.2048 0.4782 0.230 Uiso calc R 1 1
C C26 1.5162(7) -0.0274(2) 0.29331(17) 0.1042(12) Uani d . 1 1
H H26A 1.6461 -0.0596 0.3024 0.156 Uiso calc R 1 1
H H26B 1.5445 0.0028 0.2582 0.156 Uiso calc R 1 1
H H26C 1.3876 -0.0616 0.2875 0.156 Uiso calc R 1 1

loop_
_atom_site_aniso_label
_atom_site_aniso_U_11
_atom_site_aniso_U_22
_atom_site_aniso_U_33
_atom_site_aniso_U_12
_atom_site_aniso_U_13
_atom_site_aniso_U_23
S1 0.0669(5) 0.0765(5) 0.0833(6) 0.0138(4) -0.0023(5) -0.0113(5)
O1 0.108(2) 0.1159(19) 0.0704(16) -0.0031(16) -0.0193(15) 0.0182(14)
O2 0.0864(16) 0.0804(15) 0.0922(17) 0.0051(14) -0.0139(14) 0.0272(14)
N1 0.0589(14) 0.0688(16) 0.0591(15) -0.0141(13) 0.0045(13) -0.0059(13)
N2 0.0537(14) 0.0571(14) 0.0586(15) -0.0013(12) -0.0042(12) 0.0025(12)
C1 0.0660(17) 0.0680(18) 0.0521(17) -0.0134(16) 0.0078(15) 0.0001(15)
C2 0.0680(18) 0.0550(16) 0.0553(19) -0.0132(15) -0.0013(16) 0.0076(15)
C3 0.088(2) 0.067(2) 0.0572(19) -0.015(2) -0.0008(19) 0.0066(16)
C4 0.083(2) 0.075(2) 0.058(2) -0.0156(19) -0.0130(18) 0.0236(18)
C5 0.072(2) 0.0569(18) 0.070(2) -0.0090(17) -0.004(2) 0.0211(17)
C6 0.073(2) 0.0554(17) 0.065(2) -0.0027(17) -0.0031(18) 0.0074(15)
C7 0.0682(19) 0.0512(16) 0.0577(18) -0.0083(16) -0.0037(16) 0.0059(15)
C8 0.073(2) 0.0579(17) 0.0642(18) 0.0008(16) -0.0060(16) -0.0030(15)
C9 0.0561(16) 0.0525(16) 0.0569(17) -0.0083(14) 0.0004(14) 0.0011(14)
C10 0.0524(15) 0.0470(15) 0.0632(18) -0.0039(13) 0.0024(15) 0.0046(16)
C11 0.0632(19) 0.0667(18) 0.071(2) 0.0064(17) -0.0118(16) 0.0021(16)
C12 0.0542(17) 0.0480(16) 0.0608(19) -0.0026(14) -0.0030(15) 0.0087(14)
C13 0.0574(18) 0.0494(16) 0.0601(18) -0.0087(15) -0.0013(15) 0.0080(14)
C14 0.070(2) 0.0705(19) 0.062(2) -0.0012(18) 0.0015(17) -0.0013(16)
C15 0.085(2) 0.071(2) 0.085(3) -0.004(2) 0.011(2) -0.0061(19)
C16 0.100(3) 0.089(3) 0.076(3) -0.035(2) 0.007(2) -0.019(2)
C17 0.091(3) 0.113(3) 0.077(3) -0.029(3) -0.017(2) -0.011(2)
C18 0.0670(19) 0.084(2) 0.073(2) -0.0108(19) -0.0110(19) 0.0016(18)
C19 0.0670(19) 0.0643(18) 0.0465(16) -0.0024(16) -0.0002(15) -0.0030(14)
C20 0.070(2) 0.091(3) 0.079(2) -0.002(2) 0.0061(17) -0.017(2)
C21 0.102(3) 0.085(3) 0.095(3) 0.016(2) 0.004(2) -0.029(2)
C22 0.108(3) 0.063(2) 0.084(3) -0.002(2) -0.015(2) -0.0087(18)
C23 0.082(2) 0.065(2) 0.103(3) -0.0104(19) -0.002(2) 0.008(2)
C24 0.069(2) 0.0606(19) 0.082(2) -0.0033(17) 0.0095(18) 0.0037(17)
C25 0.166(4) 0.223(6) 0.071(3) 0.033(5) -0.032(3) -0.015(3)
C26 0.108(3) 0.080(2) 0.125(3) 0.022(2) -0.005(3) 0.017(2)

loop_
_atom_type_symbol
_atom_type_description
_atom_type_scat_dispersion_real
_atom_type_scat_dispersion_imag
_atom_type_scat_source
C C 0.0033 0.0016 'International Tables Vol C Tables 4.2.6.8 and 6.1.1.4'
H H 0.0000 0.0000 'International Tables Vol C Tables 4.2.6.8 and 6.1.1.4'
N N 0.0061 0.0033 'International Tables Vol C Tables 4.2.6.8 and 6.1.1.4'
O O 0.0106 0.0060 'International Tables Vol C Tables 4.2.6.8 and 6.1.1.4'
S S 0.1246 0.1234 'International Tables Vol C Tables 4.2.6.8 and 6.1.1.4'

loop_
_geom_angle_atom_site_label_1
_geom_angle_atom_site_label_2
_geom_angle_atom_site_label_3
_geom_angle
C11 S1 C10 88.95(14)
C4 O1 C25 118.1(3)
C5 O2 C26 116.6(3)
C9 N1 C1 112.8(2)
C9 N1 H1N 108.9(17)
C1 N1 H1N 103.9(17)
C10 N2 C12 111.3(2)
N1 C1 C2 114.6(2)
N1 C1 C19 109.0(2)
C2 C1 C19 114.2(2)
N1 C1 H1 106.1
C2 C1 H1 106.1
C19 C1 H1 106.1
C7 C2 C3 118.3(3)
C7 C2 C1 122.0(3)
C3 C2 C1 119.6(3)
C4 C3 C2 121.5(3)
C4 C3 H3 119.3
C2 C3 H3 119.3
O1 C4 C3 125.2(3)
O1 C4 C5 115.0(3)
C3 C4 C5 119.8(3)
O2 C5 C6 125.2(3)
O2 C5 C4 116.2(3)
C6 C5 C4 118.6(3)
C5 C6 C7 121.7(3)
C5 C6 H6 119.1
C7 C6 H6 119.1
C2 C7 C6 120.0(3)
C2 C7 C8 121.1(3)
C6 C7 C8 118.9(3)
C7 C8 C9 111.8(2)
C7 C8 H8A 109.2
C9 C8 H8A 109.2
C7 C8 H8B 109.2
C9 C8 H8B 109.2
H8A C8 H8B 107.9
N1 C9 C10 110.3(2)
N1 C9 C8 113.3(2)
C10 C9 C8 109.5(2)
N1 C9 H9 107.9
C10 C9 H9 107.9
C8 C9 H9 107.9
N2 C10 C9 123.1(2)
N2 C10 S1 114.3(2)
C9 C10 S1 122.6(2)
C12 C11 S1 111.4(2)
C12 C11 H11 124.3
S1 C11 H11 124.3
C11 C12 N2 114.1(2)
C11 C12 C13 127.4(3)
N2 C12 C13 118.5(2)
C14 C13 C18 118.1(3)
C14 C13 C12 120.5(3)
C18 C13 C12 121.4(3)
C13 C14 C15 121.3(3)
C13 C14 H14 119.4
C15 C14 H14 119.4
C16 C15 C14 119.5(4)
C16 C15 H15 120.2
C14 C15 H15 120.2
C17 C16 C15 119.7(3)
C17 C16 H16 120.2
C15 C16 H16 120.2
C16 C17 C18 120.8(4)
C16 C17 H17 119.6
C18 C17 H17 119.6
C17 C18 C13 120.7(3)
C17 C18 H18 119.7
C13 C18 H18 119.7
C24 C19 C20 117.9(3)
C24 C19 C1 123.7(3)
C20 C19 C1 118.4(3)
C21 C20 C19 120.7(3)
C21 C20 H20 119.6
C19 C20 H20 119.6
C22 C21 C20 120.5(4)
C22 C21 H21 119.7
C20 C21 H21 119.7
C23 C22 C21 119.3(3)
C23 C22 H22 120.3
C21 C22 H22 120.3
C22 C23 C24 120.8(3)
C22 C23 H23 119.6
C24 C23 H23 119.6
C19 C24 C23 120.6(3)
C19 C24 H24 119.7
C23 C24 H24 119.7
O1 C25 H25A 109.5
O1 C25 H25B 109.5
H25A C25 H25B 109.5
O1 C25 H25C 109.5
H25A C25 H25C 109.5
H25B C25 H25C 109.5
O2 C26 H26A 109.5
O2 C26 H26B 109.5
H26A C26 H26B 109.5
O2 C26 H26C 109.5
H26A C26 H26C 109.5
H26B C26 H26C 109.5

loop_
_geom_bond_atom_site_label_1
_geom_bond_atom_site_label_2
_geom_bond_distance
S1 C11 1.705(3)
S1 C10 1.724(3)
O1 C4 1.374(4)
O1 C25 1.385(4)
O2 C5 1.368(4)
O2 C26 1.417(4)
N1 C9 1.462(3)
N1 C1 1.489(3)
N1 H1N 0.927(17)
N2 C10 1.300(3)
N2 C12 1.381(3)
C1 C2 1.519(4)
C1 C19 1.523(4)
C1 H1 0.9800
C2 C7 1.375(4)
C2 C3 1.406(4)
C3 C4 1.376(4)
C3 H3 0.9300
C4 C5 1.401(4)
C5 C6 1.370(4)
C6 C7 1.397(4)
C6 H6 0.9300
C7 C8 1.505(4)
C8 C9 1.513(4)
C8 H8A 0.9700
C8 H8B 0.9700
C9 C10 1.504(4)
C9 H9 0.9800
C11 C12 1.345(4)
C11 H11 0.9300
C12 C13 1.480(4)
C13 C14 1.381(4)
C13 C18 1.388(4)
C14 C15 1.386(4)
C14 H14 0.9300
C15 C16 1.381(5)
C15 H15 0.9300
C16 C17 1.368(5)
C16 H16 0.9300
C17 C18 1.376(5)
C17 H17 0.9300
C18 H18 0.9300
C19 C24 1.377(4)
C19 C20 1.385(4)
C20 C21 1.382(5)
C20 H20 0.9300
C21 C22 1.364(5)
C21 H21 0.9300
C22 C23 1.357(5)
C22 H22 0.9300
C23 C24 1.386(4)
C23 H23 0.9300
C24 H24 0.9300
C25 H25A 0.9600
C25 H25B 0.9600
C25 H25C 0.9600
C26 H26A 0.9600
C26 H26B 0.9600
C26 H26C 0.9600

loop_
_geom_torsion_atom_site_label_1
_geom_torsion_atom_site_label_2
_geom_torsion_atom_site_label_3
_geom_torsion_atom_site_label_4
_geom_torsion
C9 N1 C1 C2 -35.5(3)
C9 N1 C1 C19 94.0(3)
N1 C1 C2 C7 5.4(3)
C19 C1 C2 C7 -121.4(3)
N1 C1 C2 C3 -172.5(2)
C19 C1 C2 C3 60.6(3)
C7 C2 C3 C4 -0.3(4)
C1 C2 C3 C4 177.7(2)
C25 O1 C4 C3 9.3(5)
C25 O1 C4 C5 -170.6(4)
C2 C3 C4 O1 178.9(3)
C2 C3 C4 C5 -1.2(4)
C26 O2 C5 C6 -7.4(4)
C26 O2 C5 C4 173.5(3)
O1 C4 C5 O2 0.4(4)
C3 C4 C5 O2 -179.6(2)
O1 C4 C5 C6 -178.8(2)
C3 C4 C5 C6 1.3(4)
O2 C5 C6 C7 -179.0(2)
C4 C5 C6 C7 0.1(4)
C3 C2 C7 C6 1.7(4)
C1 C2 C7 C6 -176.3(2)
C3 C2 C7 C8 -178.9(2)
C1 C2 C7 C8 3.2(4)
C5 C6 C7 C2 -1.6(4)
C5 C6 C7 C8 178.9(3)
C2 C7 C8 C9 17.6(4)
C6 C7 C8 C9 -162.9(2)
C1 N1 C9 C10 -179.0(2)
C1 N1 C9 C8 58.0(3)
C7 C8 C9 N1 -48.1(3)
C7 C8 C9 C10 -171.6(2)
C12 N2 C10 C9 178.9(2)
C12 N2 C10 S1 -0.2(3)
N1 C9 C10 N2 -151.6(2)
C8 C9 C10 N2 -26.3(3)
N1 C9 C10 S1 27.5(3)
C8 C9 C10 S1 152.8(2)
C11 S1 C10 N2 0.0(2)
C11 S1 C10 C9 -179.2(2)
C10 S1 C11 C12 0.3(2)
S1 C11 C12 N2 -0.4(3)
S1 C11 C12 C13 178.9(2)
C10 N2 C12 C11 0.4(3)
C10 N2 C12 C13 -179.0(2)
C11 C12 C13 C14 178.3(3)
N2 C12 C13 C14 -2.4(4)
C11 C12 C13 C18 -2.7(4)
N2 C12 C13 C18 176.6(3)
C18 C13 C14 C15 -0.2(4)
C12 C13 C14 C15 178.9(3)
C13 C14 C15 C16 0.1(5)
C14 C15 C16 C17 0.4(5)
C15 C16 C17 C18 -0.9(6)
C16 C17 C18 C13 0.9(5)
C14 C13 C18 C17 -0.3(5)
C12 C13 C18 C17 -179.3(3)
N1 C1 C19 C24 -101.3(3)
C2 C1 C19 C24 28.4(4)
N1 C1 C19 C20 78.9(3)
C2 C1 C19 C20 -151.4(3)
C24 C19 C20 C21 -0.2(5)
C1 C19 C20 C21 179.6(3)
C19 C20 C21 C22 -0.8(5)
C20 C21 C22 C23 1.9(6)
C21 C22 C23 C24 -1.9(5)
C20 C19 C24 C23 0.2(4)
C1 C19 C24 C23 -179.6(3)
C22 C23 C24 C19 0.9(5)

loop_
_cod_related_entry_id
_cod_related_entry_database
_cod_related_entry_code
1 ChemSpider 30657042
